data_4304544
loop_
_publ_author_name
'Shalyn L. Littlefield'
'Michael C. Baird'
'Aikaterini Anagnostopoulou'
'Leda Raptis'

_publ_section_title
;
Synthesis, Characterization and Stat3 Inhibitory Properties of the
Prototypical Platinum(IV) Anticancer Drug, [PtCl3(NO2)(NH3)2] (CPA-7)
;
_journal_name_full 'Inorganic Chemistry'
_journal_page_first 2798
_journal_page_last 2804
_journal_paper_doi 10.1021/ic702057q
_journal_volume 47
_journal_year 2008
_chemical_formula_sum 'Cl3 H6 N3 O2 Pt'
_chemical_formula_weight 381.52
_chemical_name_systematic
;
 ?
;
_space_group_IT_number 63
_symmetry_cell_setting orthorhombic
_symmetry_space_group_name_Hall '-C 2c 2'
_symmetry_space_group_name_H-M 'C m c m'
_atom_sites_solution_hydrogens geom
_atom_sites_solution_primary direct
_atom_sites_solution_secondary difmap
_audit_creation_method SHELXL-97
_cell_angle_alpha 90.00
_cell_angle_beta 90.00
_cell_angle_gamma 90.00
_cell_formula_units_Z 4
_cell_length_a 6.545(3)
_cell_length_b 10.508(4)
_cell_length_c 10.627(4)
_cell_measurement_reflns_used 1923
_cell_measurement_temperature 180(2)
_cell_measurement_theta_max 27.83
_cell_measurement_theta_min 3.67
_cell_volume 730.9(5)
_computing_cell_refinement 'Bruker SMART'
_computing_data_collection 'Bruker SMART'
_computing_data_reduction 'Bruker SAINT'
_computing_molecular_graphics 'Bruker SHELXTL'
_computing_publication_material 'Bruker SHELXTL'
_computing_structure_refinement 'SHELXL-97 (Sheldrick, 1997)'
_computing_structure_solution 'SHELXS-97 (Sheldrick, 1990)'
_diffrn_ambient_temperature 180(2)
_diffrn_measured_fraction_theta_full 1.000
_diffrn_measured_fraction_theta_max 1.000
_diffrn_measurement_device_type 'CCD area detector'
_diffrn_measurement_method 'phi and omega scans'
_diffrn_radiation_monochromator graphite
_diffrn_radiation_source 'fine-focus sealed tube'
_diffrn_radiation_type MoK\a
_diffrn_radiation_wavelength 0.71073
_diffrn_reflns_av_R_equivalents 0.0482
_diffrn_reflns_av_sigmaI/netI 0.0288
_diffrn_reflns_limit_h_max 8
_diffrn_reflns_limit_h_min -8
_diffrn_reflns_limit_k_max 13
_diffrn_reflns_limit_k_min -13
_diffrn_reflns_limit_l_max 13
_diffrn_reflns_limit_l_min -13
_diffrn_reflns_number 3624
_diffrn_reflns_theta_full 26.95
_diffrn_reflns_theta_max 26.95
_diffrn_reflns_theta_min 3.67
_exptl_absorpt_coefficient_mu 20.229
_exptl_absorpt_correction_T_max 0.5821
_exptl_absorpt_correction_T_min 0.2945
_exptl_absorpt_correction_type multi-scan
_exptl_crystal_colour 'light yellow'
_exptl_crystal_density_diffrn 3.467
_exptl_crystal_density_method 'not measured'
_exptl_crystal_description plate
_exptl_crystal_F_000 688
_exptl_crystal_size_max 0.08
_exptl_crystal_size_mid 0.06
_exptl_crystal_size_min 0.03
_refine_diff_density_max 1.647
_refine_diff_density_min -0.695
_refine_diff_density_rms 0.245
_refine_ls_extinction_method none
_refine_ls_goodness_of_fit_ref 1.000
_refine_ls_hydrogen_treatment constr
_refine_ls_matrix_type full
_refine_ls_number_parameters 36
_refine_ls_number_reflns 456
_refine_ls_number_restraints 6
_refine_ls_restrained_S_all 1.013
_refine_ls_R_factor_all 0.0323
_refine_ls_R_factor_gt 0.0218
_refine_ls_shift/su_max 0.000
_refine_ls_shift/su_mean 0.000
_refine_ls_structure_factor_coef Fsqd
_refine_ls_weighting_details 'calc w=1/[\s^2^(Fo^2^)+(0.0443P)^2^+0.0000P] where P=(Fo^2^+2Fc^2^)/3'
_refine_ls_weighting_scheme calc
_refine_ls_wR_factor_gt 0.0509
_refine_ls_wR_factor_ref 0.0604
_reflns_number_gt 359
_reflns_number_total 456
_reflns_threshold_expression >2sigma(I)
_cod_data_source_file ic702057q-file003.cif
_cod_data_source_block mb21
_cod_depositor_comments
;
The following automatic conversions were performed:
'_symmetry_cell_setting' value 'Orthorhombic' changed to 'orthorhombic'
according to '/home/saulius/struct/CIF-dictionaries/cif_core.dic'
dictionary named 'cif_core.dic' version 2.4.1 from
2010-06-29.

'_exptl_absorpt_correction_type' value 'Multi-scan' changed
to 'multi-scan' according to
'/home/saulius/struct/CIF-dictionaries/cif_core.dic' dictionary named
'cif_core.dic' version 2.4.1 from 2010-06-29.

Automatic conversion script
Id: cif_fix_enum 1527 2010-12-29 10:47:43Z saulius 
;
_cod_original_formula_sum 'H6 Cl3 N3 O2 Pt'
_cod_database_code 4304544

loop_
_symmetry_equiv_pos_as_xyz
'x, y, z'
'-x, -y, z+1/2'
'x, -y, -z'
'-x, y, -z+1/2'
'x+1/2, y+1/2, z'
'-x+1/2, -y+1/2, z+1/2'
'x+1/2, -y+1/2, -z'
'-x+1/2, y+1/2, -z+1/2'
'-x, -y, -z'
'x, y, -z-1/2'
'-x, y, z'
'x, -y, z-1/2'
'-x+1/2, -y+1/2, -z'
'x+1/2, y+1/2, -z-1/2'
'-x+1/2, y+1/2, z'
'x+1/2, -y+1/2, z-1/2'

loop_
_atom_site_label
_atom_site_type_symbol
_atom_site_fract_x
_atom_site_fract_y
_atom_site_fract_z
_atom_site_U_iso_or_equiv
_atom_site_adp_type
_atom_site_occupancy
_atom_site_symmetry_multiplicity
_atom_site_calc_flag
_atom_site_refinement_flags
_atom_site_disorder_assembly
_atom_site_disorder_group
Pt1 Pt 0.0000 0.37477(5) 0.2500 0.01836(19) Uani 1 4 d SD . .
N1 N 0.0000 0.180(2) 0.2500 0.040(6) Uani 0.789(12) 4 d SPD . 1
N2 N 0.0000 0.570(3) 0.2500 0.040(6) Uani 0.211(12) 4 d SPD . 2
N3 N 0.221(6) 0.369(6) 0.387(4) 0.0269(10) Uani 0.50 1 d PD . 2
H31 H 0.2502 0.2867 0.4062 0.040 Uiso 0.50 1 calc PR . 2
H32 H 0.1744 0.4096 0.4574 0.040 Uiso 0.50 1 calc PR . 2
H33 H 0.3357 0.4087 0.3589 0.040 Uiso 0.50 1 calc PR . 2
O1 O 0.0000 0.1262(11) 0.3518(9) 0.036(2) Uani 0.789(12) 2 d SP . 1
O2 O 0.0000 0.629(4) 0.349(4) 0.036(2) Uani 0.211(12) 2 d SP . 2
Cl1 Cl 0.0000 0.5980(5) 0.2500 0.0290(13) Uani 0.789(12) 4 d SPD . 1
Cl2 Cl 0.0000 0.1560(17) 0.2500 0.0290(13) Uani 0.211(12) 4 d SPD . 2
Cl3 Cl 0.2395(15) 0.3736(16) 0.4055(8) 0.0269(10) Uani 0.50 1 d PD . 1

loop_
_atom_site_aniso_label
_atom_site_aniso_U_11
_atom_site_aniso_U_22
_atom_site_aniso_U_33
_atom_site_aniso_U_23
_atom_site_aniso_U_13
_atom_site_aniso_U_12
Pt1 0.0191(3) 0.0147(3) 0.0212(3) 0.000 0.000 0.000
N1 0.038(11) 0.034(12) 0.047(12) 0.000 0.000 0.000
N2 0.038(11) 0.034(12) 0.047(12) 0.000 0.000 0.000
N3 0.025(2) 0.0266(16) 0.029(3) -0.006(4) -0.0100(15) -0.0027(16)
O1 0.054(6) 0.020(4) 0.035(5) 0.009(5) 0.000 0.000
O2 0.054(6) 0.020(4) 0.035(5) 0.009(5) 0.000 0.000
Cl1 0.024(2) 0.025(2) 0.039(3) 0.000 0.000 0.000
Cl2 0.024(2) 0.025(2) 0.039(3) 0.000 0.000 0.000
Cl3 0.025(2) 0.0266(16) 0.029(3) -0.006(4) -0.0100(15) -0.0027(16)

loop_
_atom_type_symbol
_atom_type_description
_atom_type_scat_dispersion_real
_atom_type_scat_dispersion_imag
_atom_type_scat_source
H H 0.0000 0.0000 'International Tables Vol C Tables 4.2.6.8 and 6.1.1.4'
Cl Cl 0.1484 0.1585 'International Tables Vol C Tables 4.2.6.8 and 6.1.1.4'
N N 0.0061 0.0033 'International Tables Vol C Tables 4.2.6.8 and 6.1.1.4'
O O 0.0106 0.0060 'International Tables Vol C Tables 4.2.6.8 and 6.1.1.4'
Pt Pt -1.7033 8.3905 'International Tables Vol C Tables 4.2.6.8 and 6.1.1.4'

loop_
_geom_angle_atom_site_label_1
_geom_angle_atom_site_label_2
_geom_angle_atom_site_label_3
_geom_angle
_geom_angle_site_symmetry_1
_geom_angle_site_symmetry_3
_geom_angle_publ_flag
N1 Pt1 N2 180.000(3) . . ?
N1 Pt1 N3 88.4(17) . 4 ?
N2 Pt1 N3 91.6(17) . 4 ?
N1 Pt1 N3 88.4(17) . . ?
N2 Pt1 N3 91.6(17) . . ?
N3 Pt1 N3 177(3) 4 . ?
N1 Pt1 N3 88.4(17) . 11 ?
N2 Pt1 N3 91.6(17) . 11 ?
N3 Pt1 N3 90(3) 4 11 ?
N3 Pt1 N3 89(3) . 11 ?
N1 Pt1 N3 88.4(17) . 10_556 ?
N2 Pt1 N3 91.6(17) . 10_556 ?
N3 Pt1 N3 89(3) 4 10_556 ?
N3 Pt1 N3 90(3) . 10_556 ?
N3 Pt1 N3 177(3) 11 10_556 ?
N1 Pt1 Cl3 89.7(4) . . ?
N2 Pt1 Cl3 90.3(4) . . ?
N3 Pt1 Cl3 177.7(14) 4 . ?
N3 Pt1 Cl3 2(2) . . ?
N3 Pt1 Cl3 88.2(11) 11 . ?
N3 Pt1 Cl3 91.8(11) 10_556 . ?
N1 Pt1 Cl3 89.7(4) . 4 ?
N2 Pt1 Cl3 90.3(4) . 4 ?
N3 Pt1 Cl3 2(2) 4 4 ?
N3 Pt1 Cl3 177.7(14) . 4 ?
N3 Pt1 Cl3 91.8(11) 11 4 ?
N3 Pt1 Cl3 88.2(11) 10_556 4 ?
Cl3 Pt1 Cl3 179.4(9) . 4 ?
N1 Pt1 Cl3 89.7(4) . 10_556 ?
N2 Pt1 Cl3 90.3(4) . 10_556 ?
N3 Pt1 Cl3 88.2(11) 4 10_556 ?
N3 Pt1 Cl3 91.8(11) . 10_556 ?
N3 Pt1 Cl3 177.7(14) 11 10_556 ?
N3 Pt1 Cl3 2(2) 10_556 10_556 ?
Cl3 Pt1 Cl3 93.0(6) . 10_556 ?
Cl3 Pt1 Cl3 87.0(6) 4 10_556 ?
N1 Pt1 Cl3 89.7(4) . 11 ?
N2 Pt1 Cl3 90.3(4) . 11 ?
N3 Pt1 Cl3 91.8(11) 4 11 ?
N3 Pt1 Cl3 88.2(11) . 11 ?
N3 Pt1 Cl3 1.8(19) 11 11 ?
N3 Pt1 Cl3 177.7(14) 10_556 11 ?
Cl3 Pt1 Cl3 87.0(6) . 11 ?
Cl3 Pt1 Cl3 93.0(6) 4 11 ?
Cl3 Pt1 Cl3 179.4(9) 10_556 11 ?
N1 Pt1 Cl2 0.000(1) . . ?
N2 Pt1 Cl2 180.000(4) . . ?
N3 Pt1 Cl2 88.4(17) 4 . ?
N3 Pt1 Cl2 88.4(17) . . ?
N3 Pt1 Cl2 88.4(17) 11 . ?
N3 Pt1 Cl2 88.4(17) 10_556 . ?
Cl3 Pt1 Cl2 89.7(4) . . ?
Cl3 Pt1 Cl2 89.7(4) 4 . ?
Cl3 Pt1 Cl2 89.7(4) 10_556 . ?
Cl3 Pt1 Cl2 89.7(4) 11 . ?
N1 Pt1 Cl1 180.000(1) . . ?
N2 Pt1 Cl1 0.000(2) . . ?
N3 Pt1 Cl1 91.6(17) 4 . ?
N3 Pt1 Cl1 91.6(17) . . ?
N3 Pt1 Cl1 91.6(17) 11 . ?
N3 Pt1 Cl1 91.6(17) 10_556 . ?
Cl3 Pt1 Cl1 90.3(4) . . ?
Cl3 Pt1 Cl1 90.3(4) 4 . ?
Cl3 Pt1 Cl1 90.3(4) 10_556 . ?
Cl3 Pt1 Cl1 90.3(4) 11 . ?
Cl2 Pt1 Cl1 180.000(1) . . ?
O1 N1 O1 125(2) 10_556 . ?
O1 N1 Pt1 117.7(12) 10_556 . ?
O1 N1 Pt1 117.7(12) . . ?
O2 N2 O2 119(4) . 10_556 ?
O2 N2 Pt1 121(2) . . ?
O2 N2 Pt1 121(2) 10_556 . ?
Pt1 N3 H31 109.5 . . ?
Pt1 N3 H32 109.5 . . ?
H31 N3 H32 109.5 . . ?
Pt1 N3 H33 109.5 . . ?
H31 N3 H33 109.5 . . ?
H32 N3 H33 109.5 . . ?

loop_
_geom_bond_atom_site_label_1
_geom_bond_atom_site_label_2
_geom_bond_distance
_geom_bond_site_symmetry_2
_geom_bond_publ_flag
Pt1 N1 2.04(2) . ?
Pt1 N2 2.05(3) . ?
Pt1 N3 2.05(3) 4 ?
Pt1 N3 2.05(3) . ?
Pt1 N3 2.05(3) 11 ?
Pt1 N3 2.05(3) 10_556 ?
Pt1 Cl3 2.278(5) . ?
Pt1 Cl3 2.278(5) 4 ?
Pt1 Cl3 2.278(5) 10_556 ?
Pt1 Cl3 2.278(5) 11 ?
Pt1 Cl2 2.298(18) . ?
Pt1 Cl1 2.346(5) . ?
N1 O1 1.222(14) 10_556 ?
N1 O1 1.222(14) . ?
N2 O2 1.22(4) . ?
N2 O2 1.22(4) 10_556 ?
N3 H31 0.9100 . ?
N3 H32 0.9100 . ?
N3 H33 0.9100 . ?
